data_2021790
loop_
_publ_author_name
'Wang, Ai'
'Englert, Ulli'

_publ_section_title
;
 Absolute structure of the chiral pyrrolidine derivative (2S)-methyl
 (Z)-5-(2-tert-butoxy-1-cyano-2-oxoethylidene)pyrrolidine-2-carboxylate, a
 compound with low resonant scattering
;
_journal_coeditor_code YF3192
_journal_issue 11
_journal_name_full 'Acta Crystallographica Section C Structural Chemistry'
_journal_paper_doi 10.1107/S2053229619012324
_journal_volume 75
_journal_year 2019
_chemical_absolute_configuration unk
_chemical_formula_iupac 'C13 H18 N2 O4'
_chemical_formula_moiety 'C13 H18 N2 O4'
_chemical_formula_sum 'C13 H18 N2 O4'
_chemical_formula_weight 266.29
_chemical_name_common 1mo
_chemical_name_systematic
;(2<i>S</i>)-Methyl
(<i>Z</i>)-5-(2-<i>tert</i>-butoxy-1-cyano-2-oxoethylidene)pyrrolidine-2-carboxylate
;
_space_group_crystal_system orthorhombic
_space_group_IT_number 19
_space_group_name_Hall 'P 2ac 2ab'
_space_group_name_H-M_alt 'P 21 21 21'
_symmetry_space_group_name_Hall 'P 2ac 2ab'
_symmetry_space_group_name_H-M 'P 21 21 21'
_atom_sites_solution_hydrogens mixed
_atom_sites_solution_primary direct
_audit_creation_method SHELXL-2014/7
_cell_angle_alpha 90
_cell_angle_beta 90
_cell_angle_gamma 90
_cell_formula_units_Z 4
_cell_length_a 7.347(4)
_cell_length_b 10.197(6)
_cell_length_c 18.477(10)
_cell_measurement_reflns_used 1389
_cell_measurement_temperature 100(2)
_cell_measurement_theta_max 20.42
_cell_measurement_theta_min 2.28
_cell_volume 1384.2(13)
_computing_cell_refinement
;
SMART (Bruker, 2001)
;
_computing_data_collection
;
SMART (Bruker, 2001)
;
_computing_data_reduction
;
SAINT-Plus (Bruker, 2009)
;
_computing_publication_material
;
SHELXL2017 (Sheldrick, 2015) and
PLATON (Spek, 2009)
;
_computing_structure_refinement
;
SHELXL2017 (Sheldrick, 2015)
;
_computing_structure_solution
;
SHELXS2013 (Sheldrick, 2008)
;
_diffrn_ambient_temperature 100(2)
_diffrn_measured_fraction_theta_full 0.997
_diffrn_measured_fraction_theta_max 0.996
_diffrn_measurement_device_type 'D8 goniometer with APEX CCD area detector'
_diffrn_measurement_method '\w scans'
_diffrn_radiation_monochromator 'multilayer optics'
_diffrn_radiation_type MoK\a
_diffrn_radiation_wavelength 0.71073
_diffrn_reflns_av_R_equivalents 0.0909
_diffrn_reflns_av_unetI/netI 0.0819
_diffrn_reflns_limit_h_max 8
_diffrn_reflns_limit_h_min -8
_diffrn_reflns_limit_k_max 11
_diffrn_reflns_limit_k_min -11
_diffrn_reflns_limit_l_max 21
_diffrn_reflns_limit_l_min -21
_diffrn_reflns_number 10626
_diffrn_reflns_theta_full 24.479
_diffrn_reflns_theta_max 24.479
_diffrn_reflns_theta_min 2.205
_diffrn_source 'Incoatec microsource'
_exptl_absorpt_coefficient_mu 0.095
_exptl_absorpt_correction_T_max 0.7451
_exptl_absorpt_correction_T_min 0.4725
_exptl_absorpt_correction_type multi-scan
_exptl_absorpt_process_details
;
(SADABS; Bruker, 2008)
;
_exptl_crystal_colour colourless
_exptl_crystal_density_diffrn 1.278
_exptl_crystal_description block
_exptl_crystal_F_000 568
_exptl_crystal_size_max 0.350
_exptl_crystal_size_mid 0.290
_exptl_crystal_size_min 0.280
_refine_diff_density_max 0.207
_refine_diff_density_min -0.182
_refine_ls_abs_structure_details
;
Flack <i>x</i> determined using 710 quotients [(I+)-(I)-]/[(I+)+(I)-]
(Parsons <i>et al.</i>,  2013)
;
_refine_ls_abs_structure_Flack 1.1(10)
_refine_ls_extinction_method none
_refine_ls_goodness_of_fit_ref 1.077
_refine_ls_hydrogen_treatment mixed
_refine_ls_matrix_type full
_refine_ls_number_parameters 180
_refine_ls_number_reflns 2290
_refine_ls_number_restraints 0
_refine_ls_restrained_S_all 1.077
_refine_ls_R_factor_all 0.0584
_refine_ls_R_factor_gt 0.0512
_refine_ls_shift/su_max 0.000
_refine_ls_shift/su_mean 0.000
_refine_ls_structure_factor_coef Fsqd
_refine_ls_weighting_details 'w=1/[\s^2^(Fo^2^)+(0.0228P)^2^+0.6063P] where P=(Fo^2^+2Fc^2^)/3'
_refine_ls_weighting_scheme calc
_refine_ls_wR_factor_gt 0.1197
_refine_ls_wR_factor_ref 0.1236
_reflns_number_gt 2051
_reflns_number_total 2290
_reflns_threshold_expression 'I > 2\s(I)'
_cod_data_source_file yf3192sup1.cif
_cod_data_source_block 1mo
_cod_original_cell_volume 1384.1(13)
_cod_database_code 2021790
_shelx_space_group_comment
;
The symmetry employed for this shelxl refinement is uniquely defined
by the following loop, which should always be used as a source of
symmetry information in preference to the above space-group names.
They are only intended as comments.
;
_shelx_estimated_absorpt_t_min 0.967
_shelx_estimated_absorpt_t_max 0.974

loop_
_space_group_symop_operation_xyz
'x, y, z'
'-x+1/2, -y, z+1/2'
'-x, y+1/2, -z+1/2'
'x+1/2, -y+1/2, -z'

loop_
_atom_site_type_symbol
_atom_site_label
_atom_site_fract_x
_atom_site_fract_y
_atom_site_fract_z
_atom_site_U_iso_or_equiv
_atom_site_adp_type
_atom_site_calc_flag
_atom_site_occupancy
O O1 0.4701(4) 0.3508(3) 0.57875(17) 0.0391(9) Uani d 1
O O2 0.6551(4) 0.4427(3) 0.66052(15) 0.0254(7) Uani d 1
O O3 0.7806(4) 0.8818(3) 0.62664(16) 0.0255(7) Uani d 1
O O4 1.0663(4) 0.9541(2) 0.64917(14) 0.0209(7) Uani d 1
N N1 0.7498(4) 0.6385(3) 0.56925(18) 0.0209(8) Uani d 1
H H1N 0.678(6) 0.706(4) 0.587(2) 0.022(11) Uiso d 1
N N2 1.3786(5) 0.7260(3) 0.5969(2) 0.0288(9) Uani d 1
C C1 0.6749(6) 0.5183(3) 0.5387(2) 0.0222(9) Uani d 1
H H1 0.582280 0.541944 0.501289 0.027 Uiso calc 1
C C2 0.8415(6) 0.4571(4) 0.5008(2) 0.0261(10) Uani d 1
H H2A 0.843025 0.360684 0.507255 0.031 Uiso calc 1
H H2B 0.840489 0.477085 0.448324 0.031 Uiso calc 1
C C3 1.0056(6) 0.5202(4) 0.5376(2) 0.0225(9) Uani d 1
H H3A 1.055995 0.462237 0.575657 0.027 Uiso calc 1
H H3B 1.102471 0.540554 0.502126 0.027 Uiso calc 1
C C4 0.9278(5) 0.6441(4) 0.5701(2) 0.0188(9) Uani d 1
C C5 0.5863(6) 0.4285(4) 0.5946(2) 0.0250(10) Uani d 1
C C6 0.5754(7) 0.3593(5) 0.7167(2) 0.0337(11) Uani d 1
H H6A 0.447561 0.383309 0.723879 0.051 Uiso calc 1
H H6B 0.642325 0.371383 0.762109 0.051 Uiso calc 1
H H6C 0.583167 0.267216 0.701744 0.051 Uiso calc 1
C C7 1.0311(5) 0.7484(4) 0.5966(2) 0.0191(9) Uani d 1
C C8 1.2223(6) 0.7373(4) 0.5960(2) 0.0213(9) Uani d 1
C C9 0.9428(6) 0.8655(4) 0.6249(2) 0.0195(9) Uani d 1
C C10 1.0040(6) 1.0830(3) 0.6775(2) 0.0244(10) Uani d 1
C C11 1.1794(7) 1.1500(4) 0.6988(3) 0.0343(11) Uani d 1
H H11A 1.260278 1.154912 0.656748 0.051 Uiso calc 1
H H11B 1.238827 1.099748 0.737386 0.051 Uiso calc 1
H H11C 1.152872 1.238765 0.716218 0.051 Uiso calc 1
C C12 0.9109(7) 1.1592(4) 0.6177(2) 0.0321(11) Uani d 1
H H12A 0.985600 1.155885 0.573823 0.048 Uiso calc 1
H H12B 0.895526 1.250717 0.632817 0.048 Uiso calc 1
H H12C 0.791425 1.120475 0.607869 0.048 Uiso calc 1
C C13 0.8851(7) 1.0623(4) 0.7430(2) 0.0339(11) Uani d 1
H H13A 0.861422 1.146855 0.766397 0.051 Uiso calc 1
H H13B 0.947119 1.003897 0.777191 0.051 Uiso calc 1
H H13C 0.769592 1.022628 0.728074 0.051 Uiso calc 1

loop_
_atom_site_aniso_label
_atom_site_aniso_U_11
_atom_site_aniso_U_22
_atom_site_aniso_U_33
_atom_site_aniso_U_12
_atom_site_aniso_U_13
_atom_site_aniso_U_23
O1 0.043(2) 0.0376(18) 0.0362(19) -0.0213(16) -0.0071(16) 0.0021(15)
O2 0.0312(16) 0.0225(13) 0.0224(15) -0.0040(13) -0.0023(13) 0.0021(12)
O3 0.0196(15) 0.0217(14) 0.0351(17) 0.0004(12) 0.0010(13) -0.0057(13)
O4 0.0229(14) 0.0140(13) 0.0259(16) -0.0008(11) -0.0018(12) -0.0007(12)
N1 0.0199(19) 0.0180(17) 0.0247(19) 0.0009(15) -0.0011(14) -0.0002(15)
N2 0.026(2) 0.030(2) 0.030(2) 0.0012(15) -0.0002(16) -0.0005(16)
C1 0.027(2) 0.0156(18) 0.024(2) -0.0012(16) -0.0083(18) -0.0005(16)
C2 0.035(2) 0.019(2) 0.023(2) -0.001(2) -0.0034(19) -0.0032(17)
C3 0.027(2) 0.0164(19) 0.024(2) 0.0032(17) 0.0009(18) -0.0004(17)
C4 0.025(2) 0.017(2) 0.015(2) 0.0015(17) -0.0002(17) 0.0040(16)
C5 0.027(2) 0.020(2) 0.027(3) -0.0005(18) -0.0028(19) 0.0000(18)
C6 0.039(3) 0.032(2) 0.030(3) -0.004(2) 0.005(2) 0.008(2)
C7 0.022(2) 0.0164(18) 0.019(2) 0.0017(17) -0.0016(17) 0.0003(16)
C8 0.030(2) 0.0147(19) 0.020(2) 0.0002(17) 0.0030(18) 0.0011(16)
C9 0.023(2) 0.0178(19) 0.017(2) -0.0015(17) 0.0005(17) 0.0023(17)
C10 0.034(2) 0.0133(18) 0.026(2) 0.0014(17) 0.000(2) -0.0048(16)
C11 0.043(3) 0.022(2) 0.038(3) -0.006(2) -0.004(2) -0.006(2)
C12 0.047(3) 0.020(2) 0.030(3) 0.009(2) 0.000(2) 0.0000(19)
C13 0.049(3) 0.027(2) 0.025(2) -0.004(2) 0.009(2) -0.005(2)

loop_
_atom_type_symbol
_atom_type_description
_atom_type_scat_dispersion_real
_atom_type_scat_dispersion_imag
_atom_type_scat_source
C C 0.0033 0.0016 'International Tables Vol C Tables 4.2.6.8 and 6.1.1.4'
H H 0.0000 0.0000 'International Tables Vol C Tables 4.2.6.8 and 6.1.1.4'
N N 0.0061 0.0033 'International Tables Vol C Tables 4.2.6.8 and 6.1.1.4'
O O 0.0106 0.0060 'International Tables Vol C Tables 4.2.6.8 and 6.1.1.4'

loop_
_geom_angle_atom_site_label_1
_geom_angle_atom_site_label_2
_geom_angle_atom_site_label_3
_geom_angle
C5 O2 C6 115.8(3)
C9 O4 C10 119.9(3)
C4 N1 C1 114.7(4)
C4 N1 H1N 122(3)
C1 N1 H1N 123(3)
N1 C1 C5 113.9(3)
N1 C1 C2 102.5(3)
C5 C1 C2 113.8(3)
N1 C1 H1 108.8
C5 C1 H1 108.8
C2 C1 H1 108.8
C3 C2 C1 104.6(3)
C3 C2 H2A 110.8
C1 C2 H2A 110.8
C3 C2 H2B 110.8
C1 C2 H2B 110.8
H2A C2 H2B 108.9
C4 C3 C2 103.4(3)
C4 C3 H3A 111.1
C2 C3 H3A 111.1
C4 C3 H3B 111.1
C2 C3 H3B 111.1
H3A C3 H3B 109.1
N1 C4 C7 125.5(4)
N1 C4 C3 109.7(4)
C7 C4 C3 124.8(3)
O1 C5 O2 124.5(4)
O1 C5 C1 122.3(4)
O2 C5 C1 113.2(3)
O2 C6 H6A 109.5
O2 C6 H6B 109.5
H6A C6 H6B 109.5
O2 C6 H6C 109.5
H6A C6 H6C 109.5
H6B C6 H6C 109.5
C4 C7 C8 118.6(4)
C4 C7 C9 120.6(3)
C8 C7 C9 120.8(4)
N2 C8 C7 178.3(5)
O3 C9 O4 124.1(4)
O3 C9 C7 124.3(4)
O4 C9 C7 111.5(3)
O4 C10 C13 109.7(3)
O4 C10 C11 103.2(3)
C13 C10 C11 110.4(4)
O4 C10 C12 109.6(3)
C13 C10 C12 113.3(4)
C11 C10 C12 110.1(4)
C10 C11 H11A 109.5
C10 C11 H11B 109.5
H11A C11 H11B 109.5
C10 C11 H11C 109.5
H11A C11 H11C 109.5
H11B C11 H11C 109.5
C10 C12 H12A 109.5
C10 C12 H12B 109.5
H12A C12 H12B 109.5
C10 C12 H12C 109.5
H12A C12 H12C 109.5
H12B C12 H12C 109.5
C10 C13 H13A 109.5
C10 C13 H13B 109.5
H13A C13 H13B 109.5
C10 C13 H13C 109.5
H13A C13 H13C 109.5
H13B C13 H13C 109.5

loop_
_geom_bond_atom_site_label_1
_geom_bond_atom_site_label_2
_geom_bond_distance
O1 C5 1.201(5)
O2 C5 1.327(5)
O2 C6 1.464(5)
O3 C9 1.204(5)
O4 C9 1.357(5)
O4 C10 1.487(5)
N1 C4 1.309(5)
N1 C1 1.457(5)
N1 H1N 0.93(4)
N2 C8 1.154(5)
C1 C5 1.525(6)
C1 C2 1.543(6)
C1 H1 1.0000
C2 C3 1.527(6)
C2 H2A 0.9900
C2 H2B 0.9900
C3 C4 1.510(5)
C3 H3A 0.9900
C3 H3B 0.9900
C4 C7 1.395(5)
C6 H6A 0.9800
C6 H6B 0.9800
C6 H6C 0.9800
C7 C8 1.409(6)
C7 C9 1.456(5)
C10 C13 1.507(6)
C10 C11 1.511(6)
C10 C12 1.514(6)
C11 H11A 0.9800
C11 H11B 0.9800
C11 H11C 0.9800
C12 H12A 0.9800
C12 H12B 0.9800
C12 H12C 0.9800
C13 H13A 0.9800
C13 H13B 0.9800
C13 H13C 0.9800

_cod_database_fobs_code 2021790
